data_9015586
loop_
_publ_author_name
'Shimura, Shigetaka'

_publ_section_title
;
 A Study on the Structure of Cementite
;
_journal_coden_ASTM PIATA8
_journal_issue 7
_journal_name_full 'Proceedings of the Imperial Academy (Tokyo)'
_journal_page_first 269
_journal_page_last 271
_journal_paper_doi 10.2183/pjab1912.6.269
_journal_volume 6
_journal_year 1930
_chemical_compound_source synthetic
_chemical_formula_structural 'Fe3 C'
_chemical_formula_sum 'C Fe3'
_chemical_name_mineral Cohenite
_space_group_IT_number 62
_symmetry_space_group_name_Hall '-P 2ac 2n (z,x,y+1/4)'
_symmetry_space_group_name_H-M 'P n m a (c,a-1/4,b)'
_cell_angle_alpha 90
_cell_angle_beta 90
_cell_angle_gamma 90
_cell_formula_units_Z 4
_cell_length_a 4.511
_cell_length_b 5.047
_cell_length_c 6.738
_cell_volume 153.404
_database_code_amcsd 0017653
_exptl_crystal_density_diffrn 7.775
_cod_duplicate_entry 1010931
_cod_original_sg_symbol_Hall '-P 2c 2ab'
_cod_original_sg_symbol_H-M 'P b n m'
_cod_original_formula_sum 'Fe2 C'
_cod_database_code 9015586

loop_
_space_group_symop_id
_space_group_symop_operation_xyz
1 x,y,z
2 1/2-x,1/2+y,-z
3 -x,-y,1/2+z
4 1/2+x,1/2-y,1/2-z
5 -x,-y,1/2-z
6 1/2+x,1/2-y,1/2+z
7 x,y,-z
8 1/2-x,1/2+y,z

loop_
_atom_site_label
_atom_site_fract_x
_atom_site_fract_y
_atom_site_fract_z
Fe1 0.20500 0.19870 0.00000
Fe2 0.05500 0.43250 0.31560
C1 0.18100 0.41500 0.00000

loop_
_cod_related_entry_id
_cod_related_entry_database
_cod_related_entry_code
1 AMCSD 0017653
